data_7010808
loop_
_publ_author_name
'Robert C. Finn'
'Jon Zubieta'

_publ_section_title
;
 Hydrothermal synthesis and structural characterization of organically
 templated zinc vanadium phosphates: [Zn(2,2'-bipyridine)(VO2)(PO4)],
 [Zn(2,2':6',2&#x2033;-terpyridine)(VO2)(PO4)], and
 [Zn(1,10-phenanthroline)(ZnVO)(PO4)2]
;
_journal_issue 6
_journal_name_full 'J. Chem. Soc., Dalton Trans.'
_journal_page_first 856
_journal_page_last 861
_journal_paper_doi 10.1039/b103994f
_journal_year 2002
_chemical_formula_sum 'C30 H22 N6 O12 P2 V2 Zn2'
_chemical_formula_weight 953.10
_chemical_name_systematic
; 
? 
;
_space_group_IT_number 2
_symmetry_cell_setting triclinic
_symmetry_space_group_name_Hall '-P 1'
_symmetry_space_group_name_H-M 'P -1'
_atom_sites_solution_hydrogens geom
_atom_sites_solution_primary direct
_atom_sites_solution_secondary difmap
_audit_creation_method SHELXL-97
_cell_angle_alpha 93.0340(10)
_cell_angle_beta 93.7660(10)
_cell_angle_gamma 105.4680(10)
_cell_formula_units_Z 2
_cell_length_a 10.4536(2)
_cell_length_b 11.8867(2)
_cell_length_c 13.99810(10)
_cell_measurement_temperature 89(2)
_cell_volume 1668.27(5)
_computing_structure_refinement 'SHELXL-97 (Sheldrick, 1997)'
_computing_structure_solution 'SHELXS-97 (Sheldrick, 1990)'
_diffrn_ambient_temperature 293(2)
_diffrn_measured_fraction_theta_full 0.889
_diffrn_measured_fraction_theta_max 0.889
_diffrn_radiation_monochromator graphite
_diffrn_radiation_source 'fine-focus sealed tube'
_diffrn_radiation_type MoK\a
_diffrn_radiation_wavelength 0.71073
_diffrn_reflns_av_R_equivalents 0.0346
_diffrn_reflns_av_sigmaI/netI 0.0783
_diffrn_reflns_limit_h_max 11
_diffrn_reflns_limit_h_min -13
_diffrn_reflns_limit_k_max 15
_diffrn_reflns_limit_k_min -15
_diffrn_reflns_limit_l_max 16
_diffrn_reflns_limit_l_min -18
_diffrn_reflns_number 10526
_diffrn_reflns_theta_full 28.14
_diffrn_reflns_theta_max 28.14
_diffrn_reflns_theta_min 1.46
_exptl_absorpt_coefficient_mu 2.135
_exptl_crystal_density_diffrn 1.897
_exptl_crystal_density_method 'not measured'
_exptl_crystal_F_000 952
_refine_diff_density_max 0.810
_refine_diff_density_min -0.854
_refine_diff_density_rms 0.124
_refine_ls_extinction_coef 0.0019(3)
_refine_ls_extinction_expression Fc^*^=kFc[1+0.001xFc^2^\l^3^/sin(2\q)]^-1/4^
_refine_ls_extinction_method SHELXL
_refine_ls_goodness_of_fit_ref 0.966
_refine_ls_hydrogen_treatment mixed
_refine_ls_matrix_type full
_refine_ls_number_parameters 488
_refine_ls_number_reflns 7245
_refine_ls_number_restraints 0
_refine_ls_restrained_S_all 0.966
_refine_ls_R_factor_all 0.0621
_refine_ls_R_factor_gt 0.0411
_refine_ls_shift/su_max 0.001
_refine_ls_shift/su_mean 0.000
_refine_ls_structure_factor_coef Fsqd
_refine_ls_weighting_details 'calc w=1/[\s^2^(Fo^2^)+(0.0366P)^2^+0.0000P] where P=(Fo^2^+2Fc^2^)/3'
_refine_ls_weighting_scheme calc
_refine_ls_wR_factor_gt 0.0896
_refine_ls_wR_factor_ref 0.0966
_reflns_number_gt 5479
_reflns_number_total 7245
_reflns_threshold_expression >2sigma(I)
_cod_data_source_file b103994f.txt
_cod_data_source_block compound(2)
_cod_depositor_comments
;
The following automatic conversions were performed:
'_symmetry_cell_setting' value 'Triclinic' changed to 'triclinic'
according to '/home/saulius/struct/CIF-dictionaries/cif_core.dic'
dictionary named 'cif_core.dic' version 2.4.1 from 2010-06-29.

Automatic conversion script
Id: cif_fix_enum 1527 2010-12-29 10:47:43Z saulius 
;
_cod_original_cell_volume 1668.27(4)
_cod_original_sg_symbol_H-M P-1
_cod_database_code 7010808

loop_
_symmetry_equiv_pos_as_xyz
'x, y, z'
'-x, -y, -z'

loop_
_atom_site_label
_atom_site_type_symbol
_atom_site_fract_x
_atom_site_fract_y
_atom_site_fract_z
_atom_site_U_iso_or_equiv
_atom_site_adp_type
_atom_site_occupancy
_atom_site_symmetry_multiplicity
_atom_site_calc_flag
_atom_site_refinement_flags
_atom_site_disorder_assembly
_atom_site_disorder_group
Zn1 Zn 0.31926(4) 0.43330(3) 1.07927(3) 0.00836(10) Uani 1 1 d . . .
Zn2 Zn 0.15900(4) 0.00644(4) 0.40495(3) 0.00949(10) Uani 1 1 d . . .
V1 V 0.24311(6) 0.40474(5) 0.63661(4) 0.01022(14) Uani 1 1 d . . .
V2 V 0.28113(6) 0.14980(5) 0.83750(4) 0.01042(14) Uani 1 1 d . . .
P1 P 0.38821(9) 0.42314(8) 0.85606(6) 0.01074(19) Uani 1 1 d . . .
P2 P 0.14281(9) 0.12313(8) 0.62113(6) 0.00949(19) Uani 1 1 d . . .
O1 O -0.0059(2) -0.0954(2) 0.34116(18) 0.0191(6) Uani 1 1 d . . .
O2 O 0.1567(2) 0.0334(2) 0.54362(16) 0.0127(5) Uani 1 1 d . . .
O3 O 0.1808(3) 0.2486(2) 0.58587(18) 0.0288(7) Uani 1 1 d . . .
O4 O 0.3746(3) 0.4702(2) 0.58541(18) 0.0215(6) Uani 1 1 d . . .
O5 O 0.1315(3) 0.4739(3) 0.61479(19) 0.0248(7) Uani 1 1 d . . .
O6 O 0.2816(2) 0.4101(2) 0.76948(17) 0.0143(5) Uani 1 1 d . . .
O7 O 0.4027(2) 0.2967(2) 0.86976(17) 0.0141(5) Uani 1 1 d . . .
O8 O 0.3474(3) 0.0496(2) 0.87548(18) 0.0205(6) Uani 1 1 d . . .
O9 O 0.1419(3) 0.1392(2) 0.88649(17) 0.0149(6) Uani 1 1 d . . .
O10 O 0.2497(2) 0.1248(2) 0.70562(16) 0.0142(5) Uani 1 1 d . . .
O11 O 0.3367(2) 0.4707(2) 0.94487(16) 0.0119(5) Uani 1 1 d . . .
O12 O 0.4784(2) 0.4997(2) 1.16840(16) 0.0145(5) Uani 1 1 d . . .
N1 N 0.3371(4) 0.2572(3) 1.0845(2) 0.0184(7) Uani 1 1 d . . .
N2 N 0.1262(3) 0.3321(3) 1.0982(2) 0.0120(6) Uani 1 1 d . . .
N3 N 0.2117(3) 0.5598(3) 1.1207(2) 0.0123(6) Uani 1 1 d . . .
N4 N 0.1504(3) 0.1752(3) 0.3597(2) 0.0127(6) Uani 1 1 d . . .
N5 N 0.3500(3) 0.0802(3) 0.36378(19) 0.0102(6) Uani 1 1 d . . .
N6 N 0.2584(3) -0.1334(3) 0.4141(2) 0.0111(6) Uani 1 1 d . . .
C1 C 0.4531(5) 0.2280(4) 1.0821(3) 0.0282(11) Uani 1 1 d . . .
H1 H 0.5310 0.2861 1.0756 0.034 Uiso 1 1 calc R . .
C2 C 0.4593(7) 0.1132(5) 1.0889(3) 0.0446(16) Uani 1 1 d . . .
H2 H 0.5402 0.0948 1.0871 0.054 Uiso 1 1 calc R . .
C3 C 0.3436(8) 0.0271(5) 1.0985(3) 0.056(2) Uani 1 1 d . . .
H3 H 0.3458 -0.0503 1.1019 0.067 Uiso 1 1 calc R . .
C4 C 0.2248(6) 0.0558(4) 1.1029(3) 0.0418(14) Uani 1 1 d . . .
H4 H 0.1468 -0.0011 1.1116 0.050 Uiso 1 1 calc R . .
C5 C 0.2237(5) 0.1720(3) 1.0942(2) 0.0218(9) Uani 1 1 d . . .
C6 C 0.1017(4) 0.2149(3) 1.0948(2) 0.0209(9) Uani 1 1 d . . .
C7 C -0.0290(5) 0.1439(4) 1.0948(3) 0.0370(13) Uani 1 1 d . . .
H7 H -0.0469 0.0629 1.0939 0.044 Uiso 1 1 calc R . .
C8 C -0.1311(5) 0.1985(5) 1.0961(3) 0.0463(15) Uani 1 1 d . . .
H8 H -0.2189 0.1531 1.0935 0.056 Uiso 1 1 calc R . .
C9 C -0.1047(4) 0.3188(5) 1.1012(3) 0.0331(12) Uani 1 1 d . . .
H9 H -0.1734 0.3548 1.1028 0.040 Uiso 1 1 calc R . .
C10 C 0.0288(4) 0.3856(4) 1.1039(2) 0.0174(8) Uani 1 1 d . . .
C11 C 0.0779(4) 0.5149(4) 1.1218(2) 0.0164(8) Uani 1 1 d . . .
C12 C -0.0045(5) 0.5854(4) 1.1469(3) 0.0303(11) Uani 1 1 d . . .
H12 H -0.0964 0.5544 1.1431 0.036 Uiso 1 1 calc R . .
C13 C 0.0532(5) 0.7026(5) 1.1775(3) 0.0359(13) Uani 1 1 d . . .
H13 H 0.0003 0.7505 1.1956 0.043 Uiso 1 1 calc R . .
C14 C 0.1901(5) 0.7469(4) 1.1808(3) 0.0278(10) Uani 1 1 d . . .
H14 H 0.2312 0.8238 1.2035 0.033 Uiso 1 1 calc R . .
C15 C 0.2647(4) 0.6733(3) 1.1491(3) 0.0200(9) Uani 1 1 d . . .
H15 H 0.3561 0.7045 1.1476 0.024 Uiso 1 1 calc R . .
C16 C 0.0440(4) 0.2187(3) 0.3632(2) 0.0163(8) Uani 1 1 d . . .
H16 H -0.0375 0.1682 0.3743 0.020 Uiso 1 1 calc R . .
C17 C 0.0505(4) 0.3358(3) 0.3508(3) 0.0184(8) Uani 1 1 d . . .
H17 H -0.0245 0.3635 0.3542 0.022 Uiso 1 1 calc R . .
C18 C 0.1726(4) 0.4096(3) 0.3334(2) 0.0197(9) Uani 1 1 d . . .
H18 H 0.1802 0.4879 0.3243 0.024 Uiso 1 1 calc R . .
C19 C 0.2833(4) 0.3669(3) 0.3296(2) 0.0175(8) Uani 1 1 d . . .
H19 H 0.3654 0.4162 0.3183 0.021 Uiso 1 1 calc R . .
C20 C 0.2698(4) 0.2489(3) 0.3430(2) 0.0133(8) Uani 1 1 d . . .
C21 C 0.3822(4) 0.1928(3) 0.3409(2) 0.0123(7) Uani 1 1 d . . .
C22 C 0.5109(4) 0.2492(3) 0.3187(3) 0.0167(8) Uani 1 1 d . . .
H22 H 0.5328 0.3265 0.3025 0.020 Uiso 1 1 calc R . .
C23 C 0.6059(4) 0.1855(4) 0.3216(3) 0.0193(8) Uani 1 1 d . . .
H23 H 0.6924 0.2206 0.3071 0.023 Uiso 1 1 calc R . .
C24 C 0.5713(4) 0.0693(3) 0.3462(2) 0.0158(8) Uani 1 1 d . . .
H24 H 0.6342 0.0267 0.3482 0.019 Uiso 1 1 calc R . .
C25 C 0.4413(4) 0.0185(3) 0.3676(2) 0.0119(7) Uani 1 1 d . . .
C26 C 0.3893(3) -0.1032(3) 0.3974(2) 0.0108(7) Uani 1 1 d . . .
C27 C 0.4669(4) -0.1815(3) 0.4079(3) 0.0160(8) Uani 1 1 d . . .
H27 H 0.5554 -0.1610 0.3934 0.019 Uiso 1 1 calc R . .
C28 C 0.4091(4) -0.2916(3) 0.4406(3) 0.0178(8) Uani 1 1 d . . .
H28 H 0.4596 -0.3444 0.4498 0.021 Uiso 1 1 calc R . .
C29 C 0.2751(4) -0.3214(3) 0.4593(3) 0.0159(8) Uani 1 1 d . . .
H29 H 0.2353 -0.3936 0.4819 0.019 Uiso 1 1 calc R . .
C30 C 0.2024(4) -0.2409(3) 0.4434(2) 0.0138(8) Uani 1 1 d . . .
H30 H 0.1123 -0.2617 0.4532 0.017 Uiso 1 1 calc R . .

loop_
_atom_site_aniso_label
_atom_site_aniso_U_11
_atom_site_aniso_U_22
_atom_site_aniso_U_33
_atom_site_aniso_U_23
_atom_site_aniso_U_13
_atom_site_aniso_U_12
Zn1 0.0078(2) 0.0088(2) 0.0085(2) -0.00038(14) 0.00051(15) 0.00258(16)
Zn2 0.0089(2) 0.0118(2) 0.0085(2) -0.00035(15) 0.00034(15) 0.00424(16)
V1 0.0125(3) 0.0090(3) 0.0091(3) 0.0001(2) 0.0000(2) 0.0031(2)
V2 0.0124(3) 0.0129(3) 0.0073(3) -0.0007(2) -0.0006(2) 0.0062(2)
P1 0.0079(5) 0.0154(5) 0.0073(4) -0.0015(3) 0.0003(3) 0.0009(4)
P2 0.0107(5) 0.0095(5) 0.0079(4) -0.0012(3) -0.0017(3) 0.0031(4)
O1 0.0100(14) 0.0277(16) 0.0179(14) -0.0114(11) -0.0029(11) 0.0057(12)
O2 0.0167(14) 0.0134(13) 0.0085(12) -0.0036(9) -0.0011(10) 0.0062(11)
O3 0.059(2) 0.0089(14) 0.0125(14) -0.0019(11) -0.0076(14) 0.0011(14)
O4 0.0188(15) 0.0266(17) 0.0186(14) 0.0041(11) 0.0069(12) 0.0033(12)
O5 0.0278(17) 0.0313(18) 0.0219(15) 0.0013(12) -0.0031(13) 0.0209(14)
O6 0.0094(13) 0.0221(15) 0.0097(12) -0.0014(10) -0.0003(10) 0.0021(11)
O7 0.0128(13) 0.0137(14) 0.0147(13) -0.0011(10) 0.0009(10) 0.0024(10)
O8 0.0257(16) 0.0233(16) 0.0171(14) -0.0011(11) -0.0045(12) 0.0163(13)
O9 0.0172(14) 0.0168(14) 0.0124(12) 0.0022(10) 0.0038(11) 0.0068(11)
O10 0.0114(13) 0.0236(15) 0.0086(12) -0.0011(10) -0.0018(10) 0.0072(11)
O11 0.0144(13) 0.0145(14) 0.0065(11) -0.0008(9) 0.0036(10) 0.0031(10)
O12 0.0083(13) 0.0223(15) 0.0098(12) -0.0004(10) -0.0004(10) -0.0008(11)
N1 0.037(2) 0.0139(17) 0.0079(15) -0.0011(12) -0.0028(14) 0.0152(15)
N2 0.0118(16) 0.0128(16) 0.0082(14) -0.0011(11) 0.0007(12) -0.0018(12)
N3 0.0144(16) 0.0151(17) 0.0094(14) -0.0008(12) 0.0005(12) 0.0080(13)
N4 0.0164(17) 0.0142(16) 0.0083(14) -0.0005(12) -0.0007(12) 0.0065(13)
N5 0.0112(15) 0.0132(16) 0.0071(14) 0.0002(11) 0.0000(12) 0.0053(12)
N6 0.0130(16) 0.0120(16) 0.0092(14) -0.0009(11) -0.0002(12) 0.0054(12)
C1 0.046(3) 0.038(3) 0.0106(19) -0.0092(17) -0.0086(19) 0.033(2)
C2 0.091(5) 0.054(4) 0.011(2) -0.005(2) -0.011(2) 0.063(4)
C3 0.147(7) 0.027(3) 0.012(2) 0.000(2) 0.000(3) 0.055(4)
C4 0.100(5) 0.014(2) 0.011(2) -0.0007(16) 0.003(2) 0.015(3)
C5 0.049(3) 0.011(2) 0.0052(17) 0.0003(14) -0.0005(17) 0.0086(19)
C6 0.031(2) 0.019(2) 0.0054(17) 0.0016(14) 0.0008(16) -0.0065(17)
C7 0.044(3) 0.031(3) 0.016(2) -0.0033(18) 0.003(2) -0.024(2)
C8 0.022(3) 0.069(4) 0.021(2) -0.008(2) 0.002(2) -0.032(3)
C9 0.012(2) 0.059(3) 0.017(2) -0.004(2) 0.0010(17) -0.008(2)
C10 0.0123(19) 0.032(2) 0.0065(17) 0.0018(15) 0.0010(14) 0.0026(16)
C11 0.015(2) 0.030(2) 0.0084(17) 0.0015(15) -0.0007(15) 0.0145(17)
C12 0.025(2) 0.059(3) 0.017(2) 0.002(2) 0.0018(18) 0.029(2)
C13 0.056(3) 0.054(3) 0.016(2) -0.003(2) 0.000(2) 0.049(3)
C14 0.050(3) 0.021(2) 0.019(2) -0.0046(17) -0.007(2) 0.027(2)
C15 0.028(2) 0.017(2) 0.0170(19) 0.0007(15) -0.0011(17) 0.0113(17)
C16 0.022(2) 0.020(2) 0.0098(17) -0.0006(14) 0.0015(15) 0.0113(17)
C17 0.025(2) 0.020(2) 0.0149(19) 0.0009(15) -0.0012(16) 0.0155(18)
C18 0.038(3) 0.013(2) 0.0095(18) -0.0039(14) -0.0034(17) 0.0123(18)
C19 0.028(2) 0.013(2) 0.0097(17) 0.0013(14) 0.0003(16) 0.0024(16)
C20 0.019(2) 0.017(2) 0.0047(16) 0.0003(14) 0.0009(14) 0.0070(16)
C21 0.0159(19) 0.0157(19) 0.0052(16) -0.0017(13) -0.0005(14) 0.0049(15)
C22 0.019(2) 0.017(2) 0.0134(18) -0.0018(15) 0.0015(15) 0.0034(16)
C23 0.012(2) 0.027(2) 0.0152(19) -0.0025(16) 0.0046(15) 0.0003(16)
C24 0.0122(19) 0.024(2) 0.0128(18) -0.0011(15) 0.0013(15) 0.0077(16)
C25 0.0135(19) 0.018(2) 0.0053(16) 0.0007(13) 0.0010(14) 0.0073(15)
C26 0.0102(18) 0.0160(19) 0.0062(16) -0.0004(13) -0.0014(13) 0.0042(14)
C27 0.0137(19) 0.024(2) 0.0139(18) 0.0006(15) 0.0020(15) 0.0115(16)
C28 0.026(2) 0.016(2) 0.0143(18) -0.0001(15) -0.0012(16) 0.0123(17)
C29 0.025(2) 0.0103(19) 0.0138(18) 0.0013(14) 0.0013(16) 0.0076(16)
C30 0.0143(19) 0.017(2) 0.0101(17) -0.0013(14) 0.0015(14) 0.0051(15)

loop_
_atom_type_symbol
_atom_type_description
_atom_type_scat_dispersion_real
_atom_type_scat_dispersion_imag
_atom_type_scat_source
C C 0.0033 0.0016 'International Tables Vol C Tables 4.2.6.8 and 6.1.1.4'
H H 0.0000 0.0000 'International Tables Vol C Tables 4.2.6.8 and 6.1.1.4'
N N 0.0061 0.0033 'International Tables Vol C Tables 4.2.6.8 and 6.1.1.4'
O O 0.0106 0.0060 'International Tables Vol C Tables 4.2.6.8 and 6.1.1.4'
P P 0.1023 0.0942 'International Tables Vol C Tables 4.2.6.8 and 6.1.1.4'
V V 0.3005 0.5294 'International Tables Vol C Tables 4.2.6.8 and 6.1.1.4'
Zn Zn 0.2839 1.4301 'International Tables Vol C Tables 4.2.6.8 and 6.1.1.4'

loop_
_geom_angle_atom_site_label_1
_geom_angle_atom_site_label_2
_geom_angle_atom_site_label_3
_geom_angle
_geom_angle_site_symmetry_1
_geom_angle_site_symmetry_3
_geom_angle_publ_flag
O11 Zn1 O12 115.90(10) . . ?
O11 Zn1 N2 111.08(11) . . ?
O12 Zn1 N2 132.97(10) . . ?
O11 Zn1 N1 105.67(10) . . ?
O12 Zn1 N1 93.36(12) . . ?
N2 Zn1 N1 75.44(13) . . ?
O11 Zn1 N3 97.75(10) . . ?
O12 Zn1 N3 96.50(11) . . ?
N2 Zn1 N3 75.13(12) . . ?
N1 Zn1 N3 147.40(12) . . ?
O1 Zn2 O2 114.54(11) . . ?
O1 Zn2 N5 135.11(11) . . ?
O2 Zn2 N5 109.88(11) . . ?
O1 Zn2 N4 101.48(12) . . ?
O2 Zn2 N4 100.23(10) . . ?
N5 Zn2 N4 76.30(11) . . ?
O1 Zn2 N6 94.27(11) . . ?
O2 Zn2 N6 94.98(10) . . ?
N5 Zn2 N6 75.39(11) . . ?
N4 Zn2 N6 151.04(11) . . ?
O5 V1 O4 107.48(14) . . ?
O5 V1 O6 108.93(12) . . ?
O4 V1 O6 110.46(13) . . ?
O5 V1 O3 110.18(15) . . ?
O4 V1 O3 109.64(14) . . ?
O6 V1 O3 110.11(11) . . ?
O8 V2 O9 109.11(13) . . ?
O8 V2 O10 107.80(12) . . ?
O9 V2 O10 110.25(12) . . ?
O8 V2 O7 108.40(13) . . ?
O9 V2 O7 111.40(12) . . ?
O10 V2 O7 109.79(11) . . ?
O12 P1 O11 113.12(14) 2_667 . ?
O12 P1 O6 109.87(13) 2_667 . ?
O11 P1 O6 108.41(14) . . ?
O12 P1 O7 108.59(14) 2_667 . ?
O11 P1 O7 110.59(13) . . ?
O6 P1 O7 106.01(14) . . ?
O1 P2 O2 113.46(15) 2_556 . ?
O1 P2 O3 110.53(17) 2_556 . ?
O2 P2 O3 111.12(14) . . ?
O1 P2 O10 109.22(14) 2_556 . ?
O2 P2 O10 106.78(13) . . ?
O3 P2 O10 105.33(15) . . ?
P2 O1 Zn2 126.87(15) 2_556 . ?
P2 O2 Zn2 142.63(15) . . ?
P2 O3 V1 139.40(16) . . ?
P1 O6 V1 148.30(16) . . ?
P1 O7 V2 130.33(16) . . ?
P2 O10 V2 142.02(15) . . ?
P1 O11 Zn1 137.29(15) . . ?
P1 O12 Zn1 126.79(14) 2_667 . ?
C1 N1 C5 118.9(4) . . ?
C1 N1 Zn1 124.2(3) . . ?
C5 N1 Zn1 116.8(3) . . ?
C10 N2 C6 122.1(3) . . ?
C10 N2 Zn1 118.7(3) . . ?
C6 N2 Zn1 118.9(3) . . ?
C15 N3 C11 118.2(3) . . ?
C15 N3 Zn1 126.8(3) . . ?
C11 N3 Zn1 114.9(2) . . ?
C16 N4 C20 118.5(3) . . ?
C16 N4 Zn2 125.3(3) . . ?
C20 N4 Zn2 115.2(2) . . ?
C25 N5 C21 121.4(3) . . ?
C25 N5 Zn2 119.9(2) . . ?
C21 N5 Zn2 118.5(2) . . ?
C30 N6 C26 119.4(3) . . ?
C30 N6 Zn2 124.7(2) . . ?
C26 N6 Zn2 115.6(2) . . ?
N1 C1 C2 121.8(5) . . ?
C3 C2 C1 118.9(5) . . ?
C4 C3 C2 120.0(4) . . ?
C3 C4 C5 118.7(5) . . ?
N1 C5 C4 121.6(4) . . ?
N1 C5 C6 113.9(3) . . ?
C4 C5 C6 124.5(4) . . ?
N2 C6 C7 120.4(4) . . ?
N2 C6 C5 114.2(3) . . ?
C7 C6 C5 125.4(4) . . ?
C8 C7 C6 117.8(4) . . ?
C9 C8 C7 121.3(4) . . ?
C8 C9 C10 118.3(5) . . ?
N2 C10 C9 120.0(4) . . ?
N2 C10 C11 113.8(3) . . ?
C9 C10 C11 126.0(4) . . ?
N3 C11 C12 121.5(4) . . ?
N3 C11 C10 115.2(3) . . ?
C12 C11 C10 123.0(4) . . ?
C13 C12 C11 119.1(4) . . ?
C14 C13 C12 119.2(4) . . ?
C13 C14 C15 118.4(4) . . ?
N3 C15 C14 123.4(4) . . ?
N4 C16 C17 123.1(4) . . ?
C18 C17 C16 117.6(4) . . ?
C19 C18 C17 120.3(4) . . ?
C18 C19 C20 119.0(4) . . ?
N4 C20 C19 121.4(3) . . ?
N4 C20 C21 114.6(3) . . ?
C19 C20 C21 124.0(3) . . ?
N5 C21 C22 121.1(3) . . ?
N5 C21 C20 114.3(3) . . ?
C22 C21 C20 124.6(3) . . ?
C21 C22 C23 117.9(4) . . ?
C24 C23 C22 120.3(3) . . ?
C25 C24 C23 118.9(3) . . ?
N5 C25 C24 120.4(3) . . ?
N5 C25 C26 114.1(3) . . ?
C24 C25 C26 125.6(3) . . ?
N6 C26 C27 121.4(3) . . ?
N6 C26 C25 114.8(3) . . ?
C27 C26 C25 123.8(3) . . ?
C26 C27 C28 118.8(3) . . ?
C29 C28 C27 119.4(3) . . ?
C30 C29 C28 118.6(3) . . ?
N6 C30 C29 122.3(3) . . ?

loop_
_geom_bond_atom_site_label_1
_geom_bond_atom_site_label_2
_geom_bond_distance
_geom_bond_site_symmetry_2
_geom_bond_publ_flag
Zn1 O11 1.965(2) . ?
Zn1 O12 1.967(2) . ?
Zn1 N2 2.097(3) . ?
Zn1 N1 2.155(3) . ?
Zn1 N3 2.182(3) . ?
Zn2 O1 1.950(3) . ?
Zn2 O2 1.953(2) . ?
Zn2 N5 2.088(3) . ?
Zn2 N4 2.158(3) . ?
Zn2 N6 2.187(3) . ?
V1 O5 1.619(3) . ?
V1 O4 1.621(3) . ?
V1 O6 1.871(2) . ?
V1 O3 1.878(3) . ?
V2 O8 1.624(2) . ?
V2 O9 1.627(2) . ?
V2 O10 1.848(2) . ?
V2 O7 1.877(3) . ?
P1 O12 1.522(3) 2_667 ?
P1 O11 1.527(2) . ?
P1 O6 1.564(3) . ?
P1 O7 1.571(3) . ?
P2 O1 1.517(3) 2_556 ?
P2 O2 1.522(2) . ?
P2 O3 1.554(3) . ?
P2 O10 1.569(3) . ?
O1 P2 1.517(3) 2_556 ?
O12 P1 1.522(2) 2_667 ?
N1 C1 1.350(5) . ?
N1 C5 1.357(5) . ?
N2 C10 1.342(5) . ?
N2 C6 1.345(5) . ?
N3 C15 1.342(5) . ?
N3 C11 1.359(5) . ?
N4 C16 1.348(5) . ?
N4 C20 1.363(5) . ?
N5 C25 1.350(4) . ?
N5 C21 1.352(4) . ?
N6 C30 1.354(4) . ?
N6 C26 1.359(4) . ?
C1 C2 1.391(6) . ?
C2 C3 1.380(8) . ?
C3 C4 1.376(8) . ?
C4 C5 1.397(6) . ?
C5 C6 1.495(6) . ?
C6 C7 1.401(6) . ?
C7 C8 1.390(7) . ?
C8 C9 1.378(7) . ?
C9 C10 1.406(5) . ?
C10 C11 1.487(6) . ?
C11 C12 1.399(5) . ?
C12 C13 1.395(7) . ?
C13 C14 1.384(7) . ?
C14 C15 1.392(5) . ?
C16 C17 1.397(5) . ?
C17 C18 1.387(6) . ?
C18 C19 1.384(5) . ?
C19 C20 1.396(5) . ?
C20 C21 1.498(5) . ?
C21 C22 1.398(5) . ?
C22 C23 1.399(5) . ?
C23 C24 1.399(5) . ?
C24 C25 1.392(5) . ?
C25 C26 1.495(5) . ?
C26 C27 1.396(5) . ?
C27 C28 1.403(5) . ?
C28 C29 1.397(5) . ?
C29 C30 1.388(5) . ?
